data_7133617
loop_
_publ_author_name
'Delano, 4th, Francis'
'Demir, Selvan'

_publ_section_title
;
 Implementation of 2,2'-azobispyridine radical mono- and dianions in
 dinuclear rare earth metal complexes.
;
_journal_issue 82
_journal_name_full 'Chemical communications (Cambridge, England)'
_journal_page_first 11702
_journal_page_last 11705
_journal_paper_doi 10.1039/d4cc03222e
_journal_volume 60
_journal_year 2024
_chemical_formula_moiety 'C46 H60 N4 Y2'
_chemical_formula_sum 'C46 H60 N4 Y2'
_chemical_formula_weight 846.80
_space_group_crystal_system monoclinic
_space_group_IT_number 14
_space_group_name_Hall '-P 2yn'
_space_group_name_H-M_alt 'P 1 21/n 1'
_atom_sites_solution_hydrogens geom
_atom_sites_solution_primary dual
_audit_creation_date 2024-05-15
_audit_creation_method
;
Olex2 1.5
(compiled 2024.02.16 svn.r378c4104 for OlexSys, GUI svn.r6928)
;
_audit_update_record
;
2024-06-29 deposited with the CCDC.	2024-08-18 downloaded from the CCDC.
;
_cell_angle_alpha 90
_cell_angle_beta 97.9313(8)
_cell_angle_gamma 90
_cell_formula_units_Z 2
_cell_length_a 9.44889(8)
_cell_length_b 17.36119(16)
_cell_length_c 12.52981(12)
_cell_measurement_reflns_used 17151
_cell_measurement_temperature 100.00(10)
_cell_measurement_theta_max 77.0510
_cell_measurement_theta_min 4.3270
_cell_volume 2035.78(3)
_computing_cell_refinement 'CrysAlisPro 1.171.40.81a (Rigaku OD, 2020)'
_computing_data_collection 'CrysAlisPro 1.171.40.81a (Rigaku OD, 2020)'
_computing_data_reduction 'CrysAlisPro 1.171.40.81a (Rigaku OD, 2020)'
_computing_molecular_graphics 'Olex2 1.5 (Dolomanov et al., 2009)'
_computing_publication_material 'Olex2 1.5 (Dolomanov et al., 2009)'
_computing_structure_refinement 'SHELXL 2018/3 (Sheldrick, 2015)'
_computing_structure_solution 'ShelXT n/a (Sheldrick, 2015)'
_diffrn_ambient_environment N~2~
_diffrn_ambient_temperature 100.00(10)
_diffrn_detector 'Hybrid Pixel Array Detector'
_diffrn_detector_area_resol_mean 10.0000
_diffrn_detector_type HyPix
_diffrn_measured_fraction_theta_full 1.0000
_diffrn_measured_fraction_theta_max 0.9826
_diffrn_measurement_details
;
List of Runs (angles in degrees, time in seconds):

  # Type    Start    End  Width  t~exp~   \w     \q     \k     \f   Frames
#--------------------------------------------------------------------------
  1  \w    117.00 147.00   0.50    0.69    --  107.11  37.00 -60.00   60
  2  \w    127.00 171.00   0.50    0.69    --  107.11  57.00-180.00   88
  3  \w    108.00 134.00   0.50    0.69    --  107.11  19.00 -90.00   52
  4  \w    151.00 177.00   0.50    0.69    --  107.11  57.00  60.00   52
  5  \w    146.00 177.00   0.50    0.69    --  107.11  37.00  90.00   62
  6  \w    133.00 159.00   0.50    0.69    --  107.11  57.00 150.00   52
  7  \w    115.00 141.00   0.50    0.69    --  107.11  37.00  90.00   52
  8  \w    153.00 178.00   0.50    0.69    --  107.11  19.00 -60.00   50
  9  \w    138.00 170.00   0.50    0.69    --  107.11  19.00 -90.00   64
 10  \w     97.00 144.00   0.50    0.69    --  107.11  19.00 -60.00   94
 11  \w     97.00 167.00   0.50    0.69    --  107.11  19.00-120.00  140
 12  \w    -43.00  25.00   0.50    0.17    --  -47.70  37.00 -90.00  136
 13  \w    -40.00 -13.00   0.50    0.69    --  -86.25  37.00-180.00   54
 14  \w    -36.00   6.00   0.50    0.17    --  -47.70  37.00 -30.00   84
 15  \w    107.00 149.00   0.50    0.69    --  107.11 125.00 -30.00   84
 16  \w    103.00 160.00   0.50    0.69    --  107.11  83.00 150.00  114
 17  \w     -8.00  25.00   0.50    0.17    --   47.70 -19.00  90.00   66
 18  \w    -27.00  23.00   0.50    0.17    --   47.70 -19.00  30.00  100
 19  \w    -27.00  11.00   0.50    0.17    --   47.70 -19.00 -30.00   76
 20  \w    -72.00  25.00   0.50    0.17    --  -47.70  83.00 150.00  194
 21  \w    -63.00 -38.00   0.50    0.69    --  -86.25  83.00 150.00   50
 22  \w    -81.00 -39.00   0.50    0.17    --  -47.70 125.00  60.00   84
 23  \w     78.00 103.00   0.50    0.69    --  107.11 -77.00 -60.00   50
 24  \w     40.00  65.00   0.50    0.69    --  107.11 -57.00-150.00   50
 25  \w     38.00  64.00   0.50    0.69    --  107.11 -57.00-120.00   52
 26  \w     38.00  64.00   0.50    0.69    --  107.11 -77.00 -60.00   52
 27  \w     35.00  64.00   0.50    0.69    --  107.11 -57.00   0.00   58
 28  \w     36.00  61.00   0.50    0.69    --  107.11 -57.00  30.00   50
 29  \w     36.00  65.00   0.50    0.69    --  107.11 -57.00  60.00   58
 30  \w     35.00  64.00   0.50    0.69    --  107.11 -57.00  90.00   58
 31  \w     63.00  89.00   0.50    0.69    --  107.11 -83.00  29.00   52
 32  \w     72.00 104.00   0.50    0.69    --  107.11 -99.00  30.00   64
 33  \w     38.00 103.00   0.50    0.69    --  107.11 -99.00 150.00  130
 34  \w     73.00 104.00   0.50    0.69    --  107.11 -99.00  90.00   62
 35  \w     35.00  60.00   0.50    0.69    --  107.11 -99.00  30.00   50
 36  \w     39.00  65.00   0.50    0.69    --  107.11 -99.00  90.00   52
 37  \w     48.00  95.00   0.50    0.69    --  107.11 -99.00 -30.00   94
 38  \w     40.00  75.00   0.50    0.69    --  107.11-125.00-120.00   70
 39  \w     80.00 105.00   0.50    0.69    --  107.11-125.00-120.00   50
 40  \w     74.00 103.00   0.50    0.69    --  107.11 -99.00-180.00   58
 41  \w     37.00  65.00   0.50    0.69    --  107.11-125.00-150.00   56
 42  \w    103.00 129.00   0.50    0.69    --  107.11 -83.00  29.00   52
 43  \w     29.00  60.00   0.50    0.17    --   47.70 -83.00  29.00   62
 44  \w    -18.00  21.00   0.50    0.17    --   47.70 -83.00  29.00   78
 45  \w   -104.00 -35.00   0.50    0.17    --  -47.70 -19.00 -60.00  138
 46  \w   -157.00-131.00   0.50    0.69    --  -86.25 -37.00-120.00   52
 47  \w   -141.00-116.00   0.50    0.69    --  -86.25 -37.00 -60.00   50
 48  \w   -148.00-120.00   0.50    0.69    --  -86.25 -37.00 -30.00   56
 49  \w   -159.00-116.00   0.50    0.69    --  -86.25 -37.00  30.00   86
 50  \w   -159.00-123.00   0.50    0.69    --  -86.25 -37.00  90.00   72
 51  \w   -156.00-119.00   0.50    0.69    --  -86.25 -83.00  29.00   74
;
_diffrn_measurement_device 'four-circle diffractometer'
_diffrn_measurement_device_type 'XtaLAB Synergy, Dualflex, HyPix'
_diffrn_measurement_method '\w scans'
_diffrn_orient_matrix_type 'CrysAlisPro convention (1999,Acta A55,543-557)'
_diffrn_orient_matrix_UB_11 0.1637335000
_diffrn_orient_matrix_UB_12 0.0003350000
_diffrn_orient_matrix_UB_13 0.0043330000
_diffrn_orient_matrix_UB_21 -0.0076011000
_diffrn_orient_matrix_UB_22 -0.0778641000
_diffrn_orient_matrix_UB_23 -0.0594679000
_diffrn_orient_matrix_UB_31 -0.0152532000
_diffrn_orient_matrix_UB_32 0.0425574000
_diffrn_orient_matrix_UB_33 -0.1088834000
_diffrn_radiation_monochromator mirror
_diffrn_radiation_probe x-ray
_diffrn_radiation_type 'Cu K\a'
_diffrn_radiation_wavelength 1.54184
_diffrn_reflns_av_R_equivalents 0.0629
_diffrn_reflns_av_unetI/netI 0.0354
_diffrn_reflns_Laue_measured_fraction_full 1.000
_diffrn_reflns_Laue_measured_fraction_max 0.982
_diffrn_reflns_limit_h_max 11
_diffrn_reflns_limit_h_min -11
_diffrn_reflns_limit_k_max 21
_diffrn_reflns_limit_k_min -21
_diffrn_reflns_limit_l_max 13
_diffrn_reflns_limit_l_min -15
_diffrn_reflns_number 26108
_diffrn_reflns_point_group_measured_fraction_full 1.000
_diffrn_reflns_point_group_measured_fraction_max 0.982
_diffrn_reflns_theta_full 67.684
_diffrn_reflns_theta_max 77.307
_diffrn_reflns_theta_min 4.379
_diffrn_source 'micro-focus sealed X-ray tube'
_diffrn_source_type 'PhotonJet (Cu) X-ray Source'
_exptl_absorpt_coefficient_mu 4.074
_exptl_absorpt_correction_T_max 1.000
_exptl_absorpt_correction_T_min 0.599
_exptl_absorpt_correction_type gaussian
_exptl_absorpt_process_details
;
CrysAlisPro 1.171.40.81a (Rigaku Oxford Diffraction, 2020)
Numerical absorption correction based on gaussian integration over
a multifaceted crystal model
Empirical absorption correction using spherical harmonics,
implemented in SCALE3 ABSPACK scaling algorithm.
;
_exptl_crystal_colour red
_exptl_crystal_colour_primary red
_exptl_crystal_density_diffrn 1.381
_exptl_crystal_description block
_exptl_crystal_F_000 884
_exptl_crystal_size_max 0.187
_exptl_crystal_size_mid 0.138
_exptl_crystal_size_min 0.105
_refine_diff_density_max 1.247
_refine_diff_density_min -1.092
_refine_diff_density_rms 0.108
_refine_ls_extinction_method none
_refine_ls_goodness_of_fit_ref 1.062
_refine_ls_hydrogen_treatment constr
_refine_ls_matrix_type full
_refine_ls_number_parameters 243
_refine_ls_number_reflns 4239
_refine_ls_number_restraints 0
_refine_ls_restrained_S_all 1.062
_refine_ls_R_factor_all 0.0432
_refine_ls_R_factor_gt 0.0422
_refine_ls_shift/su_max 0.003
_refine_ls_shift/su_mean 0.000
_refine_ls_structure_factor_coef Fsqd
_refine_ls_weighting_details 'w=1/[\s^2^(Fo^2^)+(0.0628P)^2^+3.0192P] where P=(Fo^2^+2Fc^2^)/3'
_refine_ls_weighting_scheme calc
_refine_ls_wR_factor_gt 0.1101
_refine_ls_wR_factor_ref 0.1109
_reflns_Friedel_coverage 0.000
_reflns_number_gt 4089
_reflns_number_total 4239
_reflns_threshold_expression 'I > 2\s(I)'
_cod_data_source_file d4cc03222e2.cif
_cod_data_source_block Cptet4Y2abpy
_cod_depositor_comments 'Adding full bibliography for 7133617--7133618.cif.'
_cod_database_code 7133617
_shelx_shelxl_version_number 2018/3
_chemical_oxdiff_formula C50H47N4Y2
_shelx_space_group_comment
;
The symmetry employed for this shelxl refinement is uniquely defined
by the following loop, which should always be used as a source of
symmetry information in preference to the above space-group names.
They are only intended as comments.
;
_diffrn_oxdiff_digest_frames
;
01af40c0377ada60ae0e0170171f33c39c036943b76
;
_reflns_odcompleteness_completeness 100.00
_reflns_odcompleteness_iscentric 1
_reflns_odcompleteness_theta 66.97
_olex2_refinement_description
;
1.a Aromatic/amide H refined with riding coordinates:
 C7(H7), C15(H15), C3(H3), C5(H5), C2(H2), C4(H4)
1.b Idealised Me refined as rotating group:
 C12(H12A,H12B,H12C), C13(H13A,H13B,H13C), C23(H23A,H23B,H23C), C11(H11A,H11B,
 H11C), C14(H14A,H14B,H14C), C22(H22A,H22B,H22C), C21(H21A,H21B,H21C), C20(H20A,
 H20B,H20C)
;
_olex2_submission_special_instructions 'No special instructions were received'
_oxdiff_exptl_absorpt_empirical_details
;
Empirical correction (ABSPACK) includes:
- Absorption correction using spherical harmonics
- Frame scaling
;
_oxdiff_exptl_absorpt_empirical_full_max 1.508
_oxdiff_exptl_absorpt_empirical_full_min 0.783

loop_
_space_group_symop_operation_xyz
'x, y, z'
'-x+1/2, y+1/2, -z+1/2'
'-x, -y, -z'
'x-1/2, -y-1/2, z-1/2'

loop_
_atom_site_label
_atom_site_type_symbol
_atom_site_fract_x
_atom_site_fract_y
_atom_site_fract_z
_atom_site_U_iso_or_equiv
_atom_site_adp_type
_atom_site_occupancy
_atom_site_site_symmetry_order
_atom_site_calc_flag
_atom_site_refinement_flags_posn
_atom_site_refinement_flags_adp
_atom_site_refinement_flags_occupancy
_atom_site_disorder_assembly
_atom_site_disorder_group
Y1 Y 0.60369(2) 0.41554(2) 0.33925(2) 0.01988(11) Uani 1 1 d . . . . .
C6 C 0.8454(3) 0.49148(16) 0.3195(2) 0.0245(5) Uani 1 1 d . . . . .
C7 C 0.8727(3) 0.44231(17) 0.4095(2) 0.0237(5) Uani 1 1 d . . . . .
H7 H 0.890670 0.457943 0.481099 0.028 Uiso 1 1 calc R U . . .
C19 C 0.4708(3) 0.28068(16) 0.3352(2) 0.0253(5) Uani 1 1 d . . . . .
C8 C 0.8682(3) 0.36488(16) 0.3726(2) 0.0237(5) Uani 1 1 d . . . . .
N2 N 0.5044(3) 0.45979(18) 0.6864(2) 0.0373(6) Uani 1 1 d . . . . .
C9 C 0.8383(3) 0.36658(17) 0.2590(2) 0.0255(6) Uani 1 1 d . . . . .
C15 C 0.5044(3) 0.29365(16) 0.2305(2) 0.0264(6) Uani 1 1 d . . . . .
H15 H 0.570900 0.265945 0.197813 0.032 Uiso 1 1 calc R U . . .
C18 C 0.3638(3) 0.33493(18) 0.3528(2) 0.0287(6) Uani 1 1 d . . . . .
C10 C 0.8219(3) 0.44472(17) 0.2260(2) 0.0249(5) Uani 1 1 d . . . . .
C1 C 0.5640(3) 0.43348(18) 0.5990(3) 0.0302(6) Uani 1 1 d . . . . .
C16 C 0.4208(3) 0.35564(18) 0.1832(2) 0.0304(6) Uani 1 1 d . . . . .
C12 C 0.9008(3) 0.29368(18) 0.4402(3) 0.0325(6) Uani 1 1 d . . . . .
H12A H 0.936341 0.308355 0.512841 0.049 Uiso 1 1 calc R U . . .
H12B H 0.971682 0.263547 0.411150 0.049 Uiso 1 1 calc R U . . .
H12C H 0.815296 0.263770 0.439715 0.049 Uiso 1 1 calc R U . . .
C13 C 0.8470(3) 0.2992(2) 0.1848(3) 0.0369(7) Uani 1 1 d . . . . .
H13A H 0.825235 0.252666 0.220508 0.055 Uiso 1 1 calc R U . . .
H13B H 0.941761 0.295923 0.165650 0.055 Uiso 1 1 calc R U . . .
H13C H 0.779575 0.306077 0.120814 0.055 Uiso 1 1 calc R U . . .
C17 C 0.3317(3) 0.38045(19) 0.2593(3) 0.0314(6) Uani 1 1 d . . . . .
C23 C 0.5220(3) 0.21508(18) 0.4086(3) 0.0329(6) Uani 1 1 d . . . . .
H23A H 0.604449 0.191963 0.384823 0.049 Uiso 1 1 calc R U . . .
H23B H 0.447487 0.177326 0.407203 0.049 Uiso 1 1 calc R U . . .
H23C H 0.546654 0.234000 0.480779 0.049 Uiso 1 1 calc R U . . .
C11 C 0.8579(4) 0.57794(17) 0.3199(3) 0.0339(7) Uani 1 1 d . . . . .
H11A H 0.776425 0.599685 0.275991 0.051 Uiso 1 1 calc R U . . .
H11B H 0.943411 0.592628 0.291704 0.051 Uiso 1 1 calc R U . . .
H11C H 0.861920 0.596624 0.392397 0.051 Uiso 1 1 calc R U . . .
C14 C 0.8055(3) 0.4730(2) 0.1117(2) 0.0352(7) Uani 1 1 d . . . . .
H14A H 0.743000 0.439016 0.066699 0.053 Uiso 1 1 calc R U . . .
H14B H 0.897316 0.474008 0.087088 0.053 Uiso 1 1 calc R U . . .
H14C H 0.765694 0.523928 0.108106 0.053 Uiso 1 1 calc R U . . .
C3 C 0.6802(4) 0.33138(19) 0.7095(3) 0.0428(8) Uani 1 1 d . . . . .
H3 H 0.739107 0.288282 0.717845 0.051 Uiso 1 1 calc R U . . .
C5 C 0.5317(4) 0.4207(2) 0.7807(3) 0.0386(8) Uani 1 1 d . . . . .
H5 H 0.488367 0.437981 0.838574 0.046 Uiso 1 1 calc R U . . .
C22 C 0.2896(4) 0.3399(2) 0.4513(3) 0.0429(8) Uani 1 1 d . . . . .
H22A H 0.350806 0.319470 0.512233 0.064 Uiso 1 1 calc R U . . .
H22B H 0.202564 0.310719 0.439822 0.064 Uiso 1 1 calc R U . . .
H22C H 0.268057 0.392795 0.464743 0.064 Uiso 1 1 calc R U . . .
C21 C 0.2144(3) 0.4390(2) 0.2395(4) 0.0468(9) Uani 1 1 d . . . . .
H21A H 0.213070 0.469709 0.303050 0.070 Uiso 1 1 calc R U . . .
H21B H 0.124275 0.413123 0.222339 0.070 Uiso 1 1 calc R U . . .
H21C H 0.230581 0.471523 0.180468 0.070 Uiso 1 1 calc R U . . .
C2 C 0.6553(4) 0.3680(2) 0.6116(3) 0.0424(8) Uani 1 1 d . . . . .
H2 H 0.697915 0.350071 0.553768 0.051 Uiso 1 1 calc R U . . .
C4 C 0.6177(4) 0.3584(2) 0.7960(3) 0.0413(8) Uani 1 1 d . . . . .
H4 H 0.634496 0.334326 0.862837 0.050 Uiso 1 1 calc R U . . .
C20 C 0.4191(5) 0.3856(2) 0.0704(3) 0.0433(8) Uani 1 1 d . . . . .
H20A H 0.424848 0.440786 0.071952 0.065 Uiso 1 1 calc R U . . .
H20B H 0.332094 0.370054 0.026954 0.065 Uiso 1 1 calc R U . . .
H20C H 0.499263 0.365027 0.040380 0.065 Uiso 1 1 calc R U . . .
N1 N 0.5456(3) 0.46799(15) 0.5016(2) 0.0333(6) Uani 1 1 d . . . . .

loop_
_atom_site_aniso_label
_atom_site_aniso_U_11
_atom_site_aniso_U_22
_atom_site_aniso_U_33
_atom_site_aniso_U_23
_atom_site_aniso_U_13
_atom_site_aniso_U_12
Y1 0.01618(15) 0.01888(15) 0.02527(16) -0.00366(8) 0.00524(10) -0.00004(7)
C6 0.0210(12) 0.0247(13) 0.0288(14) -0.0003(11) 0.0067(10) -0.0029(10)
C7 0.0179(12) 0.0301(14) 0.0232(13) -0.0014(11) 0.0035(10) -0.0032(10)
C19 0.0237(13) 0.0260(13) 0.0261(13) -0.0019(11) 0.0035(10) -0.0038(11)
C8 0.0163(11) 0.0281(14) 0.0276(13) 0.0029(11) 0.0065(10) 0.0020(10)
N2 0.0294(13) 0.0435(15) 0.0391(15) 0.0038(12) 0.0050(11) 0.0094(12)
C9 0.0202(12) 0.0297(14) 0.0280(14) -0.0043(11) 0.0085(10) 0.0008(10)
C15 0.0268(13) 0.0256(13) 0.0279(13) -0.0061(11) 0.0076(11) -0.0051(11)
C18 0.0206(13) 0.0313(15) 0.0353(15) -0.0044(12) 0.0082(11) -0.0059(11)
C10 0.0209(12) 0.0297(14) 0.0253(13) 0.0006(11) 0.0075(10) 0.0012(11)
C1 0.0322(15) 0.0249(13) 0.0342(16) 0.0051(12) 0.0076(12) -0.0036(12)
C16 0.0303(14) 0.0310(15) 0.0282(14) -0.0012(12) -0.0016(11) -0.0079(12)
C12 0.0247(14) 0.0323(15) 0.0416(17) 0.0091(13) 0.0081(12) 0.0059(12)
C13 0.0329(16) 0.0380(17) 0.0428(17) -0.0131(14) 0.0160(13) 0.0048(13)
C17 0.0184(13) 0.0326(16) 0.0415(17) -0.0022(13) -0.0013(12) -0.0014(11)
C23 0.0349(16) 0.0279(15) 0.0353(16) 0.0017(12) 0.0030(12) -0.0065(12)
C11 0.0388(18) 0.0253(15) 0.0389(17) 0.0018(12) 0.0102(14) -0.0083(12)
C14 0.0329(16) 0.0485(19) 0.0255(14) 0.0056(13) 0.0093(12) 0.0024(14)
C3 0.0267(15) 0.0249(15) 0.074(2) 0.0048(15) -0.0052(15) 0.0032(12)
C5 0.0296(16) 0.053(2) 0.0351(17) 0.0021(14) 0.0121(13) -0.0036(13)
C22 0.0332(17) 0.050(2) 0.051(2) -0.0069(16) 0.0228(15) -0.0087(15)
C21 0.0213(15) 0.0429(19) 0.074(3) 0.0053(18) -0.0028(16) 0.0032(14)
C2 0.0312(16) 0.0363(17) 0.064(2) -0.0103(16) 0.0217(16) -0.0051(13)
C4 0.0417(18) 0.0379(18) 0.0423(18) 0.0140(15) -0.0016(14) -0.0111(14)
C20 0.062(2) 0.0369(18) 0.0268(16) 0.0010(13) -0.0087(15) -0.0117(16)
N1 0.0410(15) 0.0282(13) 0.0329(13) -0.0061(10) 0.0134(11) -0.0016(11)

loop_
_atom_type_symbol
_atom_type_description
_atom_type_scat_dispersion_real
_atom_type_scat_dispersion_imag
_atom_type_scat_source
C C 0.0181 0.0091 'International Tables Vol C Tables 4.2.6.8 and 6.1.1.4'
H H 0.0000 0.0000 'International Tables Vol C Tables 4.2.6.8 and 6.1.1.4'
N N 0.0311 0.0180 'International Tables Vol C Tables 4.2.6.8 and 6.1.1.4'
Y Y -0.2670 2.0244 'International Tables Vol C Tables 4.2.6.8 and 6.1.1.4'

loop_
_exptl_crystal_face_index_h
_exptl_crystal_face_index_k
_exptl_crystal_face_index_l
_exptl_crystal_face_perp_dist
0 1 -1 0.0744
0 -1 1 0.0573
0 1 0 0.0770
0 -1 0 0.0939
2 2 -1 0.0601
-2 -2 1 0.0897
2 -1 0 0.0776
2 0 -1 0.0642
-2 1 0 0.0698
-2 0 1 0.0716
-1 -1 2 0.0656
3 -6 6 0.0686
0 0 8 0.0542
0 7 6 0.0559
0 -4 -8 0.0603
0 4 -8 0.0631
0 0 -8 0.0559
0 -9 -5 0.0838
-5 -4 -2 0.0781
-4 -2 -4 0.0660
-3 1 -6 0.0563
5 2 4 0.0804
5 4 2 0.0744
-4 4 -4 0.0589
-3 4 7 0.0546
3 -3 -7 0.0504
3 7 4 0.0594
5 0 -5 0.0542

loop_
_geom_angle_atom_site_label_1
_geom_angle_atom_site_label_2
_geom_angle_atom_site_label_3
_geom_angle
_geom_angle_site_symmetry_1
_geom_angle_site_symmetry_3
_geom_angle_publ_flag
C6 Y1 C9 50.57(8) . . ?
C6 Y1 C18 177.54(9) . . ?
C6 Y1 C10 30.52(8) . . ?
C6 Y1 C17 149.12(9) . . ?
C7 Y1 C6 30.88(9) . . ?
C7 Y1 C19 126.78(9) . . ?
C7 Y1 C8 31.44(9) . . ?
C7 Y1 C9 50.96(9) . . ?
C7 Y1 C15 125.48(9) . . ?
C7 Y1 C18 149.33(9) . . ?
C7 Y1 C10 50.80(8) . . ?
C7 Y1 C16 145.76(9) . . ?
C7 Y1 C17 176.34(9) . . ?
C19 Y1 C6 147.12(9) . . ?
C19 Y1 C9 97.24(9) . . ?
C19 Y1 C18 30.83(9) . . ?
C19 Y1 C10 123.20(9) . . ?
C19 Y1 C17 50.90(9) . . ?
C8 Y1 C6 51.32(8) . . ?
C8 Y1 C19 98.32(9) . . ?
C8 Y1 C9 30.75(9) . . ?
C8 Y1 C18 127.38(9) . . ?
C8 Y1 C10 50.92(8) . . ?
C8 Y1 C16 119.81(10) . . ?
C8 Y1 C17 145.11(9) . . ?
N2 Y1 C6 84.03(9) 3_666 . ?
N2 Y1 C7 105.14(10) 3_666 . ?
N2 Y1 C19 127.06(10) 3_666 . ?
N2 Y1 C8 134.60(9) 3_666 . ?
N2 Y1 C9 126.31(9) 3_666 . ?
N2 Y1 C15 123.01(10) 3_666 . ?
N2 Y1 C18 97.55(10) 3_666 . ?
N2 Y1 C10 95.85(9) 3_666 . ?
N2 Y1 C16 91.91(10) 3_666 . ?
N2 Y1 C17 77.73(10) 3_666 . ?
C9 Y1 C10 30.48(9) . . ?
C9 Y1 C17 125.52(9) . . ?
C15 Y1 C6 126.75(9) . . ?
C15 Y1 C19 31.00(9) . . ?
C15 Y1 C8 94.39(9) . . ?
C15 Y1 C9 78.76(9) . . ?
C15 Y1 C18 50.79(9) . . ?
C15 Y1 C10 97.03(9) . . ?
C15 Y1 C16 31.25(10) . . ?
C15 Y1 C17 50.92(9) . . ?
C18 Y1 C9 127.10(9) . . ?
C18 Y1 C10 147.13(9) . . ?
C18 Y1 C17 30.38(10) . . ?
C16 Y1 C6 127.25(9) . . ?
C16 Y1 C19 51.56(9) . . ?
C16 Y1 C9 95.01(9) . . ?
C16 Y1 C18 50.94(9) . . ?
C16 Y1 C10 98.83(9) . . ?
C16 Y1 C17 30.93(10) . . ?
C17 Y1 C10 127.11(9) . . ?
N1 Y1 C6 101.10(9) . . ?
N1 Y1 C7 88.41(9) . . ?
N1 Y1 C19 101.01(9) . . ?
N1 Y1 C8 108.74(9) . . ?
N1 Y1 N2 67.77(10) . 3_666 ?
N1 Y1 C9 138.08(9) . . ?
N1 Y1 C15 130.57(9) . . ?
N1 Y1 C18 81.27(9) . . ?
N1 Y1 C10 131.60(9) . . ?
N1 Y1 C16 125.74(10) . . ?
N1 Y1 C17 94.83(10) . . ?
C7 C6 Y1 72.08(15) . . ?
C7 C6 C10 107.8(2) . . ?
C7 C6 C11 126.5(3) . . ?
C10 C6 Y1 75.89(15) . . ?
C10 C6 C11 125.3(3) . . ?
C11 C6 Y1 123.9(2) . . ?
Y1 C7 H7 114.6 . . ?
C6 C7 Y1 77.05(15) . . ?
C6 C7 H7 125.7 . . ?
C6 C7 C8 108.6(2) . . ?
C8 C7 Y1 74.80(15) . . ?
C8 C7 H7 125.7 . . ?
C15 C19 Y1 73.14(16) . . ?
C15 C19 C18 107.1(3) . . ?
C15 C19 C23 126.6(3) . . ?
C18 C19 Y1 75.93(16) . . ?
C18 C19 C23 125.7(3) . . ?
C23 C19 Y1 123.09(19) . . ?
C7 C8 Y1 73.75(15) . . ?
C7 C8 C12 126.8(3) . . ?
C9 C8 Y1 77.27(15) . . ?
C9 C8 C7 107.5(2) . . ?
C9 C8 C12 125.5(3) . . ?
C12 C8 Y1 118.72(18) . . ?
C1 N2 Y1 114.0(2) . 3_666 ?
C5 N2 Y1 126.5(2) . 3_666 ?
C5 N2 C1 118.5(3) . . ?
C8 C9 Y1 71.98(15) . . ?
C8 C9 C10 108.2(2) . . ?
C8 C9 C13 125.9(3) . . ?
C10 C9 Y1 75.21(15) . . ?
C10 C9 C13 125.2(3) . . ?
C13 C9 Y1 126.45(19) . . ?
Y1 C15 H15 115.6 . . ?
C19 C15 Y1 75.86(16) . . ?
C19 C15 H15 125.5 . . ?
C19 C15 C16 109.1(3) . . ?
C16 C15 Y1 75.11(16) . . ?
C16 C15 H15 125.5 . . ?
C19 C18 Y1 73.23(16) . . ?
C19 C18 C22 126.0(3) . . ?
C17 C18 Y1 75.08(16) . . ?
C17 C18 C19 108.6(3) . . ?
C17 C18 C22 125.3(3) . . ?
C22 C18 Y1 120.9(2) . . ?
C6 C10 Y1 73.59(15) . . ?
C6 C10 C9 107.9(2) . . ?
C6 C10 C14 125.8(3) . . ?
C9 C10 Y1 74.30(15) . . ?
C9 C10 C14 125.6(3) . . ?
C14 C10 Y1 125.14(19) . . ?
N2 C1 C2 119.0(3) . . ?
N1 C1 N2 123.8(3) . . ?
N1 C1 C2 117.1(3) . . ?
C15 C16 Y1 73.64(16) . . ?
C15 C16 C17 107.2(3) . . ?
C15 C16 C20 126.1(3) . . ?
C17 C16 Y1 76.76(17) . . ?
C17 C16 C20 126.5(3) . . ?
C20 C16 Y1 118.8(2) . . ?
C8 C12 H12A 109.5 . . ?
C8 C12 H12B 109.5 . . ?
C8 C12 H12C 109.5 . . ?
H12A C12 H12B 109.5 . . ?
H12A C12 H12C 109.5 . . ?
H12B C12 H12C 109.5 . . ?
C9 C13 H13A 109.5 . . ?
C9 C13 H13B 109.5 . . ?
C9 C13 H13C 109.5 . . ?
H13A C13 H13B 109.5 . . ?
H13A C13 H13C 109.5 . . ?
H13B C13 H13C 109.5 . . ?
C18 C17 Y1 74.54(16) . . ?
C18 C17 C16 107.9(3) . . ?
C18 C17 C21 125.9(3) . . ?
C16 C17 Y1 72.31(16) . . ?
C16 C17 C21 125.9(3) . . ?
C21 C17 Y1 123.6(2) . . ?
C19 C23 H23A 109.5 . . ?
C19 C23 H23B 109.5 . . ?
C19 C23 H23C 109.5 . . ?
H23A C23 H23B 109.5 . . ?
H23A C23 H23C 109.5 . . ?
H23B C23 H23C 109.5 . . ?
C6 C11 H11A 109.5 . . ?
C6 C11 H11B 109.5 . . ?
C6 C11 H11C 109.5 . . ?
H11A C11 H11B 109.5 . . ?
H11A C11 H11C 109.5 . . ?
H11B C11 H11C 109.5 . . ?
C10 C14 H14A 109.5 . . ?
C10 C14 H14B 109.5 . . ?
C10 C14 H14C 109.5 . . ?
H14A C14 H14B 109.5 . . ?
H14A C14 H14C 109.5 . . ?
H14B C14 H14C 109.5 . . ?
C2 C3 H3 119.9 . . ?
C2 C3 C4 120.2(3) . . ?
C4 C3 H3 119.9 . . ?
N2 C5 H5 117.9 . . ?
C4 C5 N2 124.2(3) . . ?
C4 C5 H5 117.9 . . ?
C18 C22 H22A 109.5 . . ?
C18 C22 H22B 109.5 . . ?
C18 C22 H22C 109.5 . . ?
H22A C22 H22B 109.5 . . ?
H22A C22 H22C 109.5 . . ?
H22B C22 H22C 109.5 . . ?
C17 C21 H21A 109.5 . . ?
C17 C21 H21B 109.5 . . ?
C17 C21 H21C 109.5 . . ?
H21A C21 H21B 109.5 . . ?
H21A C21 H21C 109.5 . . ?
H21B C21 H21C 109.5 . . ?
C1 C2 H2 120.1 . . ?
C3 C2 C1 119.7(3) . . ?
C3 C2 H2 120.1 . . ?
C3 C4 H4 120.9 . . ?
C5 C4 C3 118.3(3) . . ?
C5 C4 H4 120.9 . . ?
C16 C20 H20A 109.5 . . ?
C16 C20 H20B 109.5 . . ?
C16 C20 H20C 109.5 . . ?
H20A C20 H20B 109.5 . . ?
H20A C20 H20C 109.5 . . ?
H20B C20 H20C 109.5 . . ?
C1 N1 Y1 126.3(2) . . ?
C1 N1 N1 112.3(3) . 3_666 ?
N1 N1 Y1 119.7(3) 3_666 . ?

loop_
_geom_bond_atom_site_label_1
_geom_bond_atom_site_label_2
_geom_bond_distance
_geom_bond_site_symmetry_2
_geom_bond_publ_flag
Y1 C6 2.678(3) . ?
Y1 C7 2.614(3) . ?
Y1 C19 2.654(3) . ?
Y1 C8 2.628(3) . ?
Y1 N2 2.396(3) 3_666 ?
Y1 C9 2.695(3) . ?
Y1 C15 2.619(3) . ?
Y1 C18 2.689(3) . ?
Y1 C10 2.707(3) . ?
Y1 C16 2.638(3) . ?
Y1 C17 2.696(3) . ?
Y1 N1 2.361(2) . ?
C6 C7 1.410(4) . ?
C6 C10 1.417(4) . ?
C6 C11 1.506(4) . ?
C7 H7 0.9300 . ?
C7 C8 1.421(4) . ?
C19 C15 1.410(4) . ?
C19 C18 1.421(4) . ?
C19 C23 1.501(4) . ?
C8 C9 1.413(4) . ?
C8 C12 1.506(4) . ?
N2 C1 1.377(4) . ?
N2 C5 1.356(5) . ?
C9 C10 1.420(4) . ?
C9 C13 1.503(4) . ?
C15 H15 0.9300 . ?
C15 C16 1.416(4) . ?
C18 C17 1.411(5) . ?
C18 C22 1.504(4) . ?
C10 C14 1.502(4) . ?
C1 C2 1.422(5) . ?
C1 N1 1.349(4) . ?
C16 C17 1.423(4) . ?
C16 C20 1.503(4) . ?
C12 H12A 0.9600 . ?
C12 H12B 0.9600 . ?
C12 H12C 0.9600 . ?
C13 H13A 0.9600 . ?
C13 H13B 0.9600 . ?
C13 H13C 0.9600 . ?
C17 C21 1.499(4) . ?
C23 H23A 0.9600 . ?
C23 H23B 0.9600 . ?
C23 H23C 0.9600 . ?
C11 H11A 0.9600 . ?
C11 H11B 0.9600 . ?
C11 H11C 0.9600 . ?
C14 H14A 0.9600 . ?
C14 H14B 0.9600 . ?
C14 H14C 0.9600 . ?
C3 H3 0.9300 . ?
C3 C2 1.373(6) . ?
C3 C4 1.385(6) . ?
C5 H5 0.9300 . ?
C5 C4 1.351(5) . ?
C22 H22A 0.9600 . ?
C22 H22B 0.9600 . ?
C22 H22C 0.9600 . ?
C21 H21A 0.9600 . ?
C21 H21B 0.9600 . ?
C21 H21C 0.9600 . ?
C2 H2 0.9300 . ?
C4 H4 0.9300 . ?
C20 H20A 0.9600 . ?
C20 H20B 0.9600 . ?
C20 H20C 0.9600 . ?
N1 N1 1.403(5) 3_666 ?

loop_
_geom_torsion_atom_site_label_1
_geom_torsion_atom_site_label_2
_geom_torsion_atom_site_label_3
_geom_torsion_atom_site_label_4
_geom_torsion
_geom_torsion_site_symmetry_1
_geom_torsion_site_symmetry_2
_geom_torsion_site_symmetry_3
_geom_torsion_site_symmetry_4
_geom_torsion_publ_flag
Y1 C6 C7 C8 68.84(18) . . . . ?
Y1 C6 C10 C9 -66.93(19) . . . . ?
Y1 C6 C10 C14 121.8(3) . . . . ?
Y1 C7 C8 C9 70.56(18) . . . . ?
Y1 C7 C8 C12 -114.0(3) . . . . ?
Y1 C19 C15 C16 -68.4(2) . . . . ?
Y1 C19 C18 C17 67.4(2) . . . . ?
Y1 C19 C18 C22 -116.4(3) . . . . ?
Y1 C8 C9 C10 67.09(19) . . . . ?
Y1 C8 C9 C13 -122.4(3) . . . . ?
Y1 N2 C1 C2 167.6(2) 3_666 . . . ?
Y1 N2 C1 N1 -9.8(4) 3_666 . . . ?
Y1 N2 C5 C4 -166.0(3) 3_666 . . . ?
Y1 C9 C10 C6 66.46(19) . . . . ?
Y1 C9 C10 C14 -122.3(3) . . . . ?
Y1 C15 C16 C17 -70.1(2) . . . . ?
Y1 C15 C16 C20 114.0(3) . . . . ?
Y1 C18 C17 C16 65.1(2) . . . . ?
Y1 C18 C17 C21 -120.6(3) . . . . ?
Y1 C16 C17 C18 -66.6(2) . . . . ?
Y1 C16 C17 C21 119.1(3) . . . . ?
C6 C7 C8 Y1 -70.36(19) . . . . ?
C6 C7 C8 C9 0.2(3) . . . . ?
C6 C7 C8 C12 175.6(3) . . . . ?
C7 C6 C10 Y1 65.56(18) . . . . ?
C7 C6 C10 C9 -1.4(3) . . . . ?
C7 C6 C10 C14 -172.6(3) . . . . ?
C7 C8 C9 Y1 -68.14(18) . . . . ?
C7 C8 C9 C10 -1.1(3) . . . . ?
C7 C8 C9 C13 169.5(3) . . . . ?
C19 C15 C16 Y1 68.9(2) . . . . ?
C19 C15 C16 C17 -1.1(3) . . . . ?
C19 C15 C16 C20 -177.1(3) . . . . ?
C19 C18 C17 Y1 -66.1(2) . . . . ?
C19 C18 C17 C16 -1.0(3) . . . . ?
C19 C18 C17 C21 173.3(3) . . . . ?
C8 C9 C10 Y1 -64.95(18) . . . . ?
C8 C9 C10 C6 1.5(3) . . . . ?
C8 C9 C10 C14 172.8(3) . . . . ?
N2 C1 C2 C3 1.2(5) . . . . ?
N2 C1 N1 Y1 -167.2(2) . . . . ?
N2 C1 N1 N1 -2.2(5) . . . 3_666 ?
N2 C5 C4 C3 -1.4(5) . . . . ?
C15 C19 C18 Y1 -67.04(19) . . . . ?
C15 C19 C18 C17 0.3(3) . . . . ?
C15 C19 C18 C22 176.5(3) . . . . ?
C15 C16 C17 Y1 67.9(2) . . . . ?
C15 C16 C17 C18 1.3(3) . . . . ?
C15 C16 C17 C21 -173.0(3) . . . . ?
C18 C19 C15 Y1 68.9(2) . . . . ?
C18 C19 C15 C16 0.5(3) . . . . ?
C10 C6 C7 Y1 -68.12(19) . . . . ?
C10 C6 C7 C8 0.7(3) . . . . ?
C1 N2 C5 C4 2.1(5) . . . . ?
C12 C8 C9 Y1 116.4(3) . . . . ?
C12 C8 C9 C10 -176.5(3) . . . . ?
C12 C8 C9 C13 -6.0(4) . . . . ?
C13 C9 C10 Y1 124.4(3) . . . . ?
C13 C9 C10 C6 -169.1(3) . . . . ?
C13 C9 C10 C14 2.2(5) . . . . ?
C23 C19 C15 Y1 -119.1(3) . . . . ?
C23 C19 C15 C16 172.5(3) . . . . ?
C23 C19 C18 Y1 120.9(3) . . . . ?
C23 C19 C18 C17 -171.8(3) . . . . ?
C23 C19 C18 C22 4.5(5) . . . . ?
C11 C6 C7 Y1 119.4(3) . . . . ?
C11 C6 C7 C8 -171.8(3) . . . . ?
C11 C6 C10 Y1 -121.8(3) . . . . ?
C11 C6 C10 C9 171.3(3) . . . . ?
C11 C6 C10 C14 0.0(5) . . . . ?
C5 N2 C1 C2 -1.9(5) . . . . ?
C5 N2 C1 N1 -179.3(3) . . . . ?
C22 C18 C17 Y1 117.6(3) . . . . ?
C22 C18 C17 C16 -177.3(3) . . . . ?
C22 C18 C17 C21 -3.0(5) . . . . ?
C2 C1 N1 Y1 15.4(4) . . . . ?
C2 C1 N1 N1 -179.7(3) . . . 3_666 ?
C2 C3 C4 C5 0.6(5) . . . . ?
C4 C3 C2 C1 -0.6(5) . . . . ?
C20 C16 C17 Y1 -116.2(3) . . . . ?
C20 C16 C17 C18 177.2(3) . . . . ?
C20 C16 C17 C21 3.0(5) . . . . ?
N1 C1 C2 C3 178.8(3) . . . . ?

loop_
_exptl_oxdiff_crystal_face_indexfrac_h
_exptl_oxdiff_crystal_face_indexfrac_k
_exptl_oxdiff_crystal_face_indexfrac_l
_exptl_oxdiff_crystal_face_x
_exptl_oxdiff_crystal_face_y
_exptl_oxdiff_crystal_face_z
0.0001 1.0018 -0.9996 -0.0040 -0.0186 0.1515
-0.0001 -1.0018 0.9996 0.0040 0.0186 -0.1515
-0.0002 0.9994 0.0003 0.0003 -0.0778 0.0425
0.0002 -0.9994 -0.0003 -0.0003 0.0778 -0.0425
1.9994 1.9968 -0.9982 0.3237 -0.1113 0.1632
-1.9994 -1.9968 0.9982 -0.3237 0.1113 -0.1632
1.9997 -1.0038 0.0008 0.3271 0.0629 -0.0733
1.9997 -0.0020 -0.9988 0.3231 0.0443 0.0782
-1.9997 1.0038 -0.0008 -0.3271 -0.0629 0.0733
-1.9997 0.0020 0.9988 -0.3231 -0.0443 -0.0782
-1.0001 -1.0020 1.9989 -0.1554 -0.0333 -0.2450
2.7319 -5.5753 5.5098 0.4693 0.0857 -0.8789
-0.2845 0.0149 8.0988 -0.0115 -0.4806 -0.8769
-0.3288 6.7582 6.4927 -0.0234 -0.9098 -0.4143
0.3245 -3.7865 -7.6350 0.0188 0.7464 0.6652
0.2069 3.9557 -7.5754 0.0024 0.1409 0.9900
0.2817 0.1715 -8.0975 0.0111 0.4660 0.8847
0.3029 -9.1532 -4.7388 0.0260 0.9922 0.1218
-5.0954 -4.4589 -2.2224 -0.8454 0.5181 0.1299
-4.4848 -2.0788 -4.4694 -0.7544 0.4617 0.4666
-3.3091 0.5712 -6.1640 -0.5683 0.3472 0.7459
4.5173 2.1712 4.3965 0.7594 -0.4648 -0.4552
5.0901 4.4215 2.2646 0.8447 -0.5176 -0.1360
-4.1624 4.3756 -4.2588 -0.6985 -0.0558 0.7134
-3.3058 3.5824 6.8890 -0.5102 -0.6635 -0.5472
3.2854 -3.4905 -6.9300 0.5067 0.6589 0.5559
3.3037 7.2721 3.7604 0.5597 -0.8150 -0.1504
5.2192 0.2760 -5.1825 0.8322 0.2470 0.4964
